data_7243165
loop_
_publ_author_name
'Yang, Xue'
'Ren, Yixia'
'Chai, Hongmei'
'Hou, Xiufang'
'Wang, Zhixiang'
'Wang, Jijiang'

_publ_section_title
;
 Highly sensitive detection of nitrobenzene by a series of fluorescent 2D
 zinc(ii) metal--organic frameworks with a flexible triangular ligand
;
_journal_issue 39
_journal_name_full 'RSC Advances'
_journal_page_first 23975
_journal_page_last 23984
_journal_paper_doi 10.1039/D1RA03737D
_journal_volume 11
_journal_year 2021
_chemical_formula_moiety 'C26 H18 N2 O7 Zn'
_chemical_formula_sum 'C26 H18 N2 O7 Zn'
_chemical_formula_weight 535.79
_space_group_crystal_system triclinic
_space_group_IT_number 2
_space_group_name_Hall '-P 1'
_space_group_name_H-M_alt 'P -1'
_atom_sites_solution_hydrogens geom
_atom_sites_solution_primary iterative
_audit_creation_date 2019-10-20
_audit_creation_method
;
Olex2 1.2
(compiled 2018.05.29 svn.r3508 for OlexSys, GUI svn.r5506)
;
_audit_update_record
;
2020-11-25 deposited with the CCDC.	2021-07-07 downloaded from the CCDC.
;
_cell_angle_alpha 82.5430(10)
_cell_angle_beta 86.4380(10)
_cell_angle_gamma 77.6410(10)
_cell_formula_units_Z 2
_cell_length_a 7.4270(3)
_cell_length_b 12.0551(5)
_cell_length_c 13.0522(5)
_cell_measurement_reflns_used 9960
_cell_measurement_temperature 293(2)
_cell_measurement_theta_max 26.523
_cell_measurement_theta_min 3.150
_cell_volume 1131.16(8)
_computing_cell_refinement 'SAINT V8.38A (?, 2016)'
_computing_data_reduction 'SAINT V8.38A (?, 2016)'
_computing_molecular_graphics 'Olex2 (Dolomanov et al., 2009)'
_computing_publication_material 'Olex2 (Dolomanov et al., 2009)'
_computing_structure_refinement 'XL (Sheldrick, 2008)'
_computing_structure_solution
;
Superflip (Palatinus & Chapuis, 2007;Palatinus & van der Lee, 2008;
Palatinus et al., 2012)
;
_diffrn_ambient_temperature 293(2)
_diffrn_measured_fraction_theta_full 0.999
_diffrn_measured_fraction_theta_max 0.998
_diffrn_measurement_device_type 'CCD area detector'
_diffrn_measurement_method 'phi and omega scans'
_diffrn_radiation_monochromator graphite
_diffrn_radiation_type MoK\a
_diffrn_radiation_wavelength 0.71073
_diffrn_reflns_av_R_equivalents 0.0381
_diffrn_reflns_av_unetI/netI 0.0386
_diffrn_reflns_Laue_measured_fraction_full 0.999
_diffrn_reflns_Laue_measured_fraction_max 0.998
_diffrn_reflns_limit_h_max 9
_diffrn_reflns_limit_h_min -9
_diffrn_reflns_limit_k_max 15
_diffrn_reflns_limit_k_min -15
_diffrn_reflns_limit_l_max 16
_diffrn_reflns_limit_l_min -16
_diffrn_reflns_number 23964
_diffrn_reflns_point_group_measured_fraction_full 0.999
_diffrn_reflns_point_group_measured_fraction_max 0.998
_diffrn_reflns_theta_full 25.242
_diffrn_reflns_theta_max 27.509
_diffrn_reflns_theta_min 2.982
_exptl_absorpt_coefficient_mu 1.138
_exptl_absorpt_correction_T_max 0.7455
_exptl_absorpt_correction_T_min 0.6367
_exptl_absorpt_correction_type multi-scan
_exptl_absorpt_process_details
;
SADABS-2016/2 (Bruker,2016/2) was used for absorption correction.
wR2(int) was 0.0713 before and 0.0510 after correction.
The Ratio of minimum to maximum transmission is 0.8541.
The \l/2 correction factor is Not present.
;
_exptl_crystal_colour colorless
_exptl_crystal_density_diffrn 1.573
_exptl_crystal_description block
_exptl_crystal_F_000 548
_exptl_crystal_size_max 0.21
_exptl_crystal_size_mid 0.15
_exptl_crystal_size_min 0.11
_refine_diff_density_max 0.832
_refine_diff_density_min -0.491
_refine_diff_density_rms 0.074
_refine_ls_extinction_method none
_refine_ls_goodness_of_fit_ref 1.021
_refine_ls_hydrogen_treatment constr
_refine_ls_matrix_type full
_refine_ls_number_parameters 324
_refine_ls_number_reflns 5201
_refine_ls_number_restraints 1
_refine_ls_restrained_S_all 1.021
_refine_ls_R_factor_all 0.0639
_refine_ls_R_factor_gt 0.0440
_refine_ls_shift/su_max 0.000
_refine_ls_shift/su_mean 0.000
_refine_ls_structure_factor_coef Fsqd
_refine_ls_weighting_details 'w=1/[\s^2^(Fo^2^)+(0.0585P)^2^+0.8592P] where P=(Fo^2^+2Fc^2^)/3'
_refine_ls_weighting_scheme calc
_refine_ls_wR_factor_gt 0.1053
_refine_ls_wR_factor_ref 0.1147
_reflns_Friedel_coverage 0.000
_reflns_number_gt 4116
_reflns_number_total 5201
_reflns_threshold_expression 'I > 2\s(I)'
_cod_data_source_file d1ra03737d2.cif
_cod_data_source_block 222
_cod_database_code 7243165
_shelx_shelxl_version_number 2018/3
_shelx_space_group_comment
;
The symmetry employed for this shelxl refinement is uniquely defined
by the following loop, which should always be used as a source of
symmetry information in preference to the above space-group names.
They are only intended as comments.
;
_shelx_estimated_absorpt_t_max 0.885
_shelx_estimated_absorpt_t_min 0.796
_olex2_refinement_description
;
1. Fixed Uiso
 At 1.2 times of:
  All C(H) groups, All C(H,H) groups
 At 1.5 times of:
  All O(H) groups
2. Restrained distances
 H6_$1-H20_$2
 2.2 with sigma of 0.02
3. Uiso/Uaniso restraints and constraints
Uanis(C1B) = Uanis(C1A) = Uanis(O2A) = Uanis(O2B) = Uanis(O1A) = Uanis(O1B)
4. Others
 Sof(O1B)=Sof(O2B)=Sof(C1B)=1-FVAR(1)
 Sof(C1A)=Sof(O2A)=Sof(O1A)=FVAR(1)
5.a Secondary CH2 refined with riding coordinates:
 C9(H9A,H9B)
5.b Aromatic/amide H refined with riding coordinates:
 C21(H21), C7(H7), C5(H5), C20(H20), C3(H3), C18(H18), C22(H22), C23(H23),
 C17(H17), C14(H14), C11(H11), C26(H26), C25(H25), C12(H12), C13(H13)
5.c Idealised tetrahedral OH refined as rotating group:
 O6(H6)
;
_olex2_submission_special_instructions 'No special instructions were received'

loop_
_space_group_symop_operation_xyz
'x, y, z'
'-x, -y, -z'

loop_
_atom_site_label
_atom_site_type_symbol
_atom_site_fract_x
_atom_site_fract_y
_atom_site_fract_z
_atom_site_U_iso_or_equiv
_atom_site_adp_type
_atom_site_occupancy
_atom_site_site_symmetry_order
_atom_site_calc_flag
_atom_site_refinement_flags_posn
_atom_site_refinement_flags_adp
_atom_site_refinement_flags_occupancy
_atom_site_disorder_assembly
_atom_site_disorder_group
Zn1 Zn 0.62760(4) 0.38238(2) 0.23825(2) 0.03082(12) Uani 1 1 d . . . . .
O7 O 0.7013(3) 0.47430(17) 0.33105(18) 0.0548(6) Uani 1 1 d . . . . .
O4 O 1.2014(3) 0.68635(16) -0.13363(15) 0.0386(5) Uani 1 1 d . . . . .
O5 O 0.8129(3) 0.77666(18) 0.22576(15) 0.0422(5) Uani 1 1 d . . . . .
N1 N 0.3960(3) 0.43406(18) 0.15297(17) 0.0313(5) Uani 1 1 d . . . . .
N2 N 0.5621(3) 0.24834(19) 0.33669(18) 0.0357(5) Uani 1 1 d . . . . .
O3 O 1.0280(4) 0.7706(2) -0.26396(17) 0.0676(8) Uani 1 1 d . . . . .
C6 C 0.9511(3) 0.8373(2) -0.1015(2) 0.0284(5) Uani 1 1 d . . . . .
C19 C 0.0819(4) 0.4857(2) 0.0326(2) 0.0293(5) Uani 1 1 d . . . . .
C21 C 0.3954(4) 0.3918(3) 0.0633(2) 0.0415(7) Uani 1 1 d . . . . .
H21 H 0.502639 0.344422 0.040957 0.050 Uiso 1 1 calc R . . . .
C15 C 0.7677(4) 0.6447(2) 0.3707(2) 0.0342(6) Uani 1 1 d . . . . .
C7 C 0.8314(4) 0.9345(2) -0.1438(2) 0.0336(6) Uani 1 1 d . . . . .
H7 H 0.817039 0.947647 -0.214874 0.040 Uiso 1 1 calc R . . . .
C8 C 1.0648(4) 0.7598(2) -0.1734(2) 0.0342(6) Uani 1 1 d . . . . .
C5 C 0.9691(4) 0.8179(2) 0.0045(2) 0.0327(6) Uani 1 1 d . . . . .
H5 H 1.052204 0.754001 0.033132 0.039 Uiso 1 1 calc R . . . .
C16 C 0.6741(4) 0.5803(2) 0.3073(2) 0.0350(6) Uani 1 1 d . . . . .
C20 C 0.2443(4) 0.4148(3) 0.0025(2) 0.0415(7) Uani 1 1 d . . . . .
H20 H 0.250793 0.382675 -0.059011 0.050 Uiso 1 1 calc DR . . . .
C3 C 0.7487(4) 0.9901(3) 0.0244(3) 0.0501(9) Uani 1 1 d . . . . .
H3 H 0.680257 1.041531 0.066567 0.060 Uiso 1 1 calc R . . . .
C10 C 0.8312(4) 0.7426(3) 0.3300(2) 0.0373(6) Uani 1 1 d . . . . .
C2 C 0.7329(4) 1.0122(2) -0.0811(3) 0.0434(7) Uani 1 1 d . . . . .
C18 C 0.0830(4) 0.5285(2) 0.1259(2) 0.0371(6) Uani 1 1 d . . . . .
H18 H -0.022629 0.575718 0.150270 0.045 Uiso 1 1 calc R . . . .
C4 C 0.8653(4) 0.8923(3) 0.0686(2) 0.0423(7) Uani 1 1 d . . . . .
C24 C 0.5137(4) 0.0520(2) 0.4657(2) 0.0358(6) Uani 1 1 d . . . . .
C22 C 0.6025(4) 0.2326(3) 0.4360(2) 0.0429(7) Uani 1 1 d . . . . .
H22 H 0.648286 0.288868 0.462148 0.051 Uiso 1 1 calc R . . . .
C23 C 0.5802(4) 0.1379(3) 0.5019(2) 0.0430(7) Uani 1 1 d . . . . .
H23 H 0.609827 0.131436 0.570871 0.052 Uiso 1 1 calc R . . . .
C17 C 0.2402(4) 0.5016(3) 0.1829(2) 0.0393(6) Uani 1 1 d . . . . .
H17 H 0.237236 0.531859 0.245158 0.047 Uiso 1 1 calc R . . . .
C14 C 0.7947(5) 0.6044(3) 0.4744(2) 0.0465(7) Uani 1 1 d . . . . .
H14 H 0.758436 0.537058 0.501545 0.056 Uiso 1 1 calc R . . . .
C9 C 0.8881(6) 0.8724(3) 0.1835(2) 0.0611(10) Uani 1 1 d . . . . .
H9A H 1.017900 0.858238 0.198423 0.073 Uiso 1 1 calc R . . . .
H9B H 0.825269 0.939739 0.214546 0.073 Uiso 1 1 calc R . . . .
C11 C 0.9108(5) 0.8003(3) 0.3948(3) 0.0558(9) Uani 1 1 d . . . . .
H11 H 0.951607 0.866367 0.368204 0.067 Uiso 1 1 calc R . . . .
C26 C 0.4980(6) 0.1668(3) 0.3019(3) 0.0614(10) Uani 1 1 d . . . . .
H26 H 0.468107 0.176098 0.232690 0.074 Uiso 1 1 calc R . . . .
C25 C 0.4732(6) 0.0685(3) 0.3629(3) 0.0632(11) Uani 1 1 d . . . . .
H25 H 0.428889 0.013196 0.334311 0.076 Uiso 1 1 calc R . . . .
C12 C 0.9293(5) 0.7598(4) 0.4979(3) 0.0606(10) Uani 1 1 d . . . . .
H12 H 0.980244 0.799996 0.540728 0.073 Uiso 1 1 calc R . . . .
C13 C 0.8742(5) 0.6619(3) 0.5384(3) 0.0550(9) Uani 1 1 d . . . . .
H13 H 0.889830 0.634184 0.607887 0.066 Uiso 1 1 calc R . . . .
O6 O 0.5778(5) 0.6266(2) 0.2366(3) 0.1092(15) Uani 1 1 d . . . . .
H6 H 0.622311 0.678357 0.205109 0.164 Uiso 1 1 calc DGR . . . .
O1B O 0.6277(8) 1.1341(5) -0.2477(5) 0.0487(7) Uani 0.477(4) 1 d . . P A 2
O2B O 0.5394(7) 1.2009(4) -0.1018(5) 0.0487(7) Uani 0.477(4) 1 d . . P A 2
C1B C 0.6264(11) 1.1210(7) -0.1536(7) 0.0487(7) Uani 0.477(4) 1 d . . P A 2
C1A C 0.6149(10) 1.1225(6) -0.1023(6) 0.0487(7) Uani 0.523(4) 1 d . . P A 1
O2A O 0.5429(7) 1.1882(4) -0.0436(4) 0.0487(7) Uani 0.523(4) 1 d . . P A 1
O1A O 0.6011(8) 1.1462(4) -0.2018(5) 0.0487(7) Uani 0.523(4) 1 d . . P A 1

loop_
_atom_site_aniso_label
_atom_site_aniso_U_11
_atom_site_aniso_U_22
_atom_site_aniso_U_33
_atom_site_aniso_U_23
_atom_site_aniso_U_13
_atom_site_aniso_U_12
Zn1 0.03360(18) 0.02584(17) 0.03158(18) -0.00049(11) -0.00716(12) -0.00308(12)
O7 0.0798(17) 0.0291(11) 0.0572(14) -0.0062(9) -0.0294(12) -0.0063(11)
O4 0.0379(11) 0.0356(10) 0.0364(11) 0.0008(8) -0.0034(8) 0.0030(8)
O5 0.0504(12) 0.0511(12) 0.0344(11) -0.0111(9) 0.0010(9) -0.0281(10)
N1 0.0323(12) 0.0271(11) 0.0334(12) -0.0013(9) -0.0086(9) -0.0031(9)
N2 0.0395(13) 0.0297(12) 0.0369(13) 0.0029(9) -0.0051(10) -0.0079(10)
O3 0.0696(16) 0.0872(19) 0.0351(12) -0.0219(12) -0.0174(11) 0.0206(14)
C6 0.0274(13) 0.0268(13) 0.0329(14) -0.0030(10) -0.0043(10) -0.0093(10)
C19 0.0319(14) 0.0215(12) 0.0345(14) 0.0004(10) -0.0070(11) -0.0064(10)
C21 0.0357(15) 0.0393(16) 0.0462(17) -0.0128(13) -0.0103(13) 0.0068(12)
C15 0.0316(14) 0.0341(14) 0.0352(15) -0.0092(11) -0.0033(11) 0.0004(11)
C7 0.0290(13) 0.0295(13) 0.0435(16) -0.0001(11) -0.0092(12) -0.0087(11)
C8 0.0344(14) 0.0330(14) 0.0348(15) -0.0052(11) -0.0041(12) -0.0047(11)
C5 0.0384(15) 0.0311(14) 0.0318(14) -0.0007(11) -0.0030(11) -0.0154(12)
C16 0.0405(15) 0.0312(14) 0.0332(14) 0.0017(11) -0.0075(12) -0.0084(12)
C20 0.0399(16) 0.0425(16) 0.0414(16) -0.0154(13) -0.0129(13) 0.0024(13)
C3 0.0383(17) 0.0475(19) 0.074(2) -0.0333(17) 0.0232(16) -0.0226(15)
C10 0.0310(14) 0.0516(17) 0.0335(15) -0.0155(12) 0.0016(11) -0.0128(13)
C2 0.0244(14) 0.0301(14) 0.078(2) -0.0125(14) 0.0000(14) -0.0090(11)
C18 0.0317(14) 0.0394(15) 0.0378(15) -0.0088(12) -0.0041(12) 0.0012(12)
C4 0.0473(17) 0.0506(18) 0.0403(16) -0.0152(13) 0.0122(13) -0.0330(15)
C24 0.0353(14) 0.0317(14) 0.0393(15) 0.0041(11) -0.0083(12) -0.0081(12)
C22 0.0548(19) 0.0387(16) 0.0390(16) -0.0016(12) -0.0065(14) -0.0185(14)
C23 0.0559(19) 0.0418(17) 0.0344(15) 0.0034(12) -0.0100(14) -0.0195(14)
C17 0.0389(15) 0.0437(16) 0.0353(15) -0.0106(12) -0.0073(12) -0.0032(13)
C14 0.0525(18) 0.0420(17) 0.0408(17) -0.0046(13) -0.0105(14) 0.0022(14)
C9 0.085(3) 0.077(2) 0.0406(18) -0.0198(17) 0.0182(18) -0.058(2)
C11 0.058(2) 0.080(3) 0.0445(19) -0.0260(17) 0.0055(16) -0.0382(19)
C26 0.101(3) 0.050(2) 0.0395(18) 0.0121(15) -0.0254(19) -0.034(2)
C25 0.104(3) 0.0454(19) 0.051(2) 0.0116(15) -0.033(2) -0.040(2)
C12 0.055(2) 0.091(3) 0.046(2) -0.0287(19) -0.0046(16) -0.025(2)
C13 0.057(2) 0.068(2) 0.0379(17) -0.0145(16) -0.0141(15) -0.0003(18)
O6 0.156(3) 0.0574(16) 0.131(3) 0.0479(17) -0.113(3) -0.0651(19)
O1B 0.0533(11) 0.0379(10) 0.051(2) -0.0116(15) -0.0070(17) 0.0041(8)
O2B 0.0533(11) 0.0379(10) 0.051(2) -0.0116(15) -0.0070(17) 0.0041(8)
C1B 0.0533(11) 0.0379(10) 0.051(2) -0.0116(15) -0.0070(17) 0.0041(8)
C1A 0.0533(11) 0.0379(10) 0.051(2) -0.0116(15) -0.0070(17) 0.0041(8)
O2A 0.0533(11) 0.0379(10) 0.051(2) -0.0116(15) -0.0070(17) 0.0041(8)
O1A 0.0533(11) 0.0379(10) 0.051(2) -0.0116(15) -0.0070(17) 0.0041(8)

loop_
_atom_type_symbol
_atom_type_description
_atom_type_scat_dispersion_real
_atom_type_scat_dispersion_imag
_atom_type_scat_source
C C 0.0033 0.0016 'International Tables Vol C Tables 4.2.6.8 and 6.1.1.4'
H H 0.0000 0.0000 'International Tables Vol C Tables 4.2.6.8 and 6.1.1.4'
N N 0.0061 0.0033 'International Tables Vol C Tables 4.2.6.8 and 6.1.1.4'
O O 0.0106 0.0060 'International Tables Vol C Tables 4.2.6.8 and 6.1.1.4'
Zn Zn 0.2839 1.4301 'International Tables Vol C Tables 4.2.6.8 and 6.1.1.4'

loop_
_geom_angle_atom_site_label_1
_geom_angle_atom_site_label_2
_geom_angle_atom_site_label_3
_geom_angle
_geom_angle_site_symmetry_1
_geom_angle_site_symmetry_3
_geom_angle_publ_flag
O7 Zn1 O4 121.45(10) . 2_765 ?
O7 Zn1 N1 123.44(9) . . ?
O7 Zn1 N2 102.71(10) . . ?
O4 Zn1 N1 99.22(8) 2_765 . ?
O4 Zn1 N2 105.90(9) 2_765 . ?
N1 Zn1 N2 101.49(9) . . ?
C16 O7 Zn1 118.95(19) . . ?
C8 O4 Zn1 112.31(17) . 2_765 ?
C10 O5 C9 117.0(2) . . ?
C21 N1 Zn1 118.02(18) . . ?
C17 N1 Zn1 124.91(18) . . ?
C17 N1 C21 116.9(2) . . ?
C22 N2 Zn1 121.41(19) . . ?
C26 N2 Zn1 121.3(2) . . ?
C26 N2 C22 116.8(2) . . ?
C7 C6 C8 118.5(2) . . ?
C5 C6 C7 119.1(2) . . ?
C5 C6 C8 122.3(2) . . ?
C20 C19 C19 121.5(3) . 2_565 ?
C18 C19 C19 122.3(3) . 2_565 ?
C18 C19 C20 116.2(2) . . ?
N1 C21 H21 118.4 . . ?
N1 C21 C20 123.3(3) . . ?
C20 C21 H21 118.4 . . ?
C10 C15 C16 122.9(2) . . ?
C14 C15 C16 118.7(3) . . ?
C14 C15 C10 118.4(3) . . ?
C6 C7 H7 119.7 . . ?
C2 C7 C6 120.6(3) . . ?
C2 C7 H7 119.7 . . ?
O4 C8 C6 116.1(2) . . ?
O3 C8 O4 123.7(3) . . ?
O3 C8 C6 120.2(2) . . ?
C6 C5 H5 119.5 . . ?
C6 C5 C4 121.0(3) . . ?
C4 C5 H5 119.5 . . ?
O7 C16 C15 116.5(2) . . ?
O6 C16 O7 120.9(3) . . ?
O6 C16 C15 122.7(3) . . ?
C19 C20 H20 119.9 . . ?
C21 C20 C19 120.3(3) . . ?
C21 C20 H20 119.9 . . ?
C2 C3 H3 119.5 . . ?
C2 C3 C4 120.9(3) . . ?
C4 C3 H3 119.5 . . ?
O5 C10 C15 117.3(2) . . ?
O5 C10 C11 123.1(3) . . ?
C11 C10 C15 119.6(3) . . ?
C7 C2 C1B 108.3(4) . . ?
C7 C2 C1A 133.1(4) . . ?
C3 C2 C7 119.6(3) . . ?
C3 C2 C1B 132.0(4) . . ?
C3 C2 C1A 107.3(4) . . ?
C19 C18 H18 119.9 . . ?
C17 C18 C19 120.3(3) . . ?
C17 C18 H18 119.9 . . ?
C5 C4 C3 118.8(3) . . ?
C5 C4 C9 120.8(3) . . ?
C3 C4 C9 120.2(3) . . ?
C23 C24 C24 122.0(3) . 2_656 ?
C25 C24 C24 121.8(3) . 2_656 ?
C25 C24 C23 116.2(3) . . ?
N2 C22 H22 118.3 . . ?
N2 C22 C23 123.4(3) . . ?
C23 C22 H22 118.3 . . ?
C24 C23 H23 120.0 . . ?
C22 C23 C24 120.0(3) . . ?
C22 C23 H23 120.0 . . ?
N1 C17 C18 123.1(3) . . ?
N1 C17 H17 118.5 . . ?
C18 C17 H17 118.5 . . ?
C15 C14 H14 119.1 . . ?
C13 C14 C15 121.8(3) . . ?
C13 C14 H14 119.1 . . ?
O5 C9 C4 109.4(2) . . ?
O5 C9 H9A 109.8 . . ?
O5 C9 H9B 109.8 . . ?
C4 C9 H9A 109.8 . . ?
C4 C9 H9B 109.8 . . ?
H9A C9 H9B 108.2 . . ?
C10 C11 H11 119.9 . . ?
C12 C11 C10 120.2(3) . . ?
C12 C11 H11 119.9 . . ?
N2 C26 H26 118.3 . . ?
N2 C26 C25 123.3(3) . . ?
C25 C26 H26 118.3 . . ?
C24 C25 C26 120.2(3) . . ?
C24 C25 H25 119.9 . . ?
C26 C25 H25 119.9 . . ?
C11 C12 H12 119.4 . . ?
C13 C12 C11 121.1(3) . . ?
C13 C12 H12 119.4 . . ?
C14 C13 H13 120.6 . . ?
C12 C13 C14 118.8(3) . . ?
C12 C13 H13 120.6 . . ?
C16 O6 H6 109.5 . . ?
O1B C1B C2 126.8(6) . . ?
O1B C1B O2B 120.5(8) . . ?
O2B C1B C2 112.6(7) . . ?
O2A C1A C2 129.2(6) . . ?
O2A C1A O1A 122.5(6) . . ?
O1A C1A C2 108.3(6) . . ?

loop_
_geom_bond_atom_site_label_1
_geom_bond_atom_site_label_2
_geom_bond_distance
_geom_bond_site_symmetry_2
_geom_bond_publ_flag
Zn1 O7 1.920(2) . ?
Zn1 O4 1.9470(19) 2_765 ?
Zn1 N1 2.046(2) . ?
Zn1 N2 2.054(2) . ?
O7 C16 1.250(3) . ?
O4 C8 1.283(3) . ?
O5 C10 1.376(3) . ?
O5 C9 1.422(4) . ?
N1 C21 1.336(4) . ?
N1 C17 1.333(4) . ?
N2 C22 1.329(4) . ?
N2 C26 1.320(4) . ?
O3 C8 1.214(3) . ?
C6 C7 1.383(4) . ?
C6 C8 1.503(4) . ?
C6 C5 1.383(4) . ?
C19 C19 1.482(5) 2_565 ?
C19 C20 1.388(4) . ?
C19 C18 1.385(4) . ?
C21 H21 0.9300 . ?
C21 C20 1.373(4) . ?
C15 C16 1.497(4) . ?
C15 C10 1.393(4) . ?
C15 C14 1.389(4) . ?
C7 H7 0.9300 . ?
C7 C2 1.383(4) . ?
C5 H5 0.9300 . ?
C5 C4 1.385(4) . ?
C16 O6 1.206(3) . ?
C20 H20 0.9300 . ?
C3 H3 0.9300 . ?
C3 C2 1.375(5) . ?
C3 C4 1.386(5) . ?
C10 C11 1.393(4) . ?
C2 C1B 1.602(9) . ?
C2 C1A 1.432(7) . ?
C18 H18 0.9300 . ?
C18 C17 1.380(4) . ?
C4 C9 1.502(4) . ?
C24 C24 1.486(5) 2_656 ?
C24 C23 1.384(4) . ?
C24 C25 1.374(4) . ?
C22 H22 0.9300 . ?
C22 C23 1.370(4) . ?
C23 H23 0.9300 . ?
C17 H17 0.9300 . ?
C14 H14 0.9300 . ?
C14 C13 1.383(5) . ?
C9 H9A 0.9700 . ?
C9 H9B 0.9700 . ?
C11 H11 0.9300 . ?
C11 C12 1.376(5) . ?
C26 H26 0.9300 . ?
C26 C25 1.380(4) . ?
C25 H25 0.9300 . ?
C12 H12 0.9300 . ?
C12 C13 1.364(5) . ?
C13 H13 0.9300 . ?
O6 H6 0.8200 . ?
O1B C1B 1.218(10) . ?
O2B C1B 1.286(9) . ?
C1A O2A 1.194(8) . ?
C1A O1A 1.299(8) . ?

loop_
_geom_torsion_atom_site_label_1
_geom_torsion_atom_site_label_2
_geom_torsion_atom_site_label_3
_geom_torsion_atom_site_label_4
_geom_torsion
_geom_torsion_site_symmetry_1
_geom_torsion_site_symmetry_2
_geom_torsion_site_symmetry_3
_geom_torsion_site_symmetry_4
_geom_torsion_publ_flag
Zn1 O7 C16 C15 -167.92(19) . . . . ?
Zn1 O7 C16 O6 11.7(5) . . . . ?
Zn1 O4 C8 O3 12.4(4) 2_765 . . . ?
Zn1 O4 C8 C6 -165.78(17) 2_765 . . . ?
Zn1 N1 C21 C20 176.0(2) . . . . ?
Zn1 N1 C17 C18 -175.7(2) . . . . ?
Zn1 N2 C22 C23 -172.5(3) . . . . ?
Zn1 N2 C26 C25 171.9(3) . . . . ?
O5 C10 C11 C12 -178.3(3) . . . . ?
N1 C21 C20 C19 0.5(5) . . . . ?
N2 C22 C23 C24 0.5(5) . . . . ?
N2 C26 C25 C24 0.7(7) . . . . ?
C6 C7 C2 C3 -2.7(4) . . . . ?
C6 C7 C2 C1B 173.5(4) . . . . ?
C6 C7 C2 C1A 173.4(5) . . . . ?
C6 C5 C4 C3 -3.1(4) . . . . ?
C6 C5 C4 C9 -178.7(2) . . . . ?
C19 C19 C20 C21 178.5(3) 2_565 . . . ?
C19 C19 C18 C17 -178.6(3) 2_565 . . . ?
C19 C18 C17 N1 -0.3(5) . . . . ?
C21 N1 C17 C18 -0.1(4) . . . . ?
C15 C10 C11 C12 1.1(5) . . . . ?
C15 C14 C13 C12 -0.8(5) . . . . ?
C7 C6 C8 O4 164.8(2) . . . . ?
C7 C6 C8 O3 -13.5(4) . . . . ?
C7 C6 C5 C4 2.0(4) . . . . ?
C7 C2 C1B O1B 1.0(9) . . . . ?
C7 C2 C1B O2B -176.2(5) . . . . ?
C7 C2 C1A O2A -174.9(6) . . . . ?
C7 C2 C1A O1A 2.3(8) . . . . ?
C8 C6 C7 C2 -175.7(2) . . . . ?
C8 C6 C5 C4 178.5(2) . . . . ?
C5 C6 C7 C2 0.9(4) . . . . ?
C5 C6 C8 O4 -11.7(4) . . . . ?
C5 C6 C8 O3 170.0(3) . . . . ?
C5 C4 C9 O5 -71.3(4) . . . . ?
C16 C15 C10 O5 -3.0(4) . . . . ?
C16 C15 C10 C11 177.6(3) . . . . ?
C16 C15 C14 C13 -177.6(3) . . . . ?
C20 C19 C18 C17 0.8(4) . . . . ?
C3 C2 C1B O1B 176.5(6) . . . . ?
C3 C2 C1B O2B -0.6(9) . . . . ?
C3 C2 C1A O2A 1.6(9) . . . . ?
C3 C2 C1A O1A 178.7(4) . . . . ?
C3 C4 C9 O5 113.2(3) . . . . ?
C10 O5 C9 C4 176.6(3) . . . . ?
C10 C15 C16 O7 146.7(3) . . . . ?
C10 C15 C16 O6 -32.9(5) . . . . ?
C10 C15 C14 C13 3.2(5) . . . . ?
C10 C11 C12 C13 1.4(6) . . . . ?
C2 C3 C4 C5 1.3(4) . . . . ?
C2 C3 C4 C9 177.0(3) . . . . ?
C18 C19 C20 C21 -0.9(4) . . . . ?
C4 C3 C2 C7 1.5(4) . . . . ?
C4 C3 C2 C1B -173.6(5) . . . . ?
C4 C3 C2 C1A -175.5(4) . . . . ?
C24 C24 C23 C22 -179.7(3) 2_656 . . . ?
C24 C24 C25 C26 179.1(4) 2_656 . . . ?
C22 N2 C26 C25 -0.4(6) . . . . ?
C23 C24 C25 C26 -0.5(6) . . . . ?
C17 N1 C21 C20 0.1(4) . . . . ?
C14 C15 C16 O7 -32.4(4) . . . . ?
C14 C15 C16 O6 148.0(4) . . . . ?
C14 C15 C10 O5 176.1(2) . . . . ?
C14 C15 C10 C11 -3.3(4) . . . . ?
C9 O5 C10 C15 -176.2(3) . . . . ?
C9 O5 C10 C11 3.1(4) . . . . ?
C11 C12 C13 C14 -1.5(6) . . . . ?
C26 N2 C22 C23 -0.2(5) . . . . ?
C25 C24 C23 C22 -0.1(5) . . . . ?
